data_7216763
loop_
_publ_author_name
'Cole, Jacqueline M.'
'Low, Kian Sing'
'Ozoe, Hiroaki'
'Stathi, Panagiota'
'Kitamura, Chitoshi'
'Kurata, Hiroyuki'
'Rudolf, Petra'
'Kawase, Takeshi'

_publ_section_title
;
 Data mining with molecular design rules identifies new class of dyes for
 dye-sensitised solar cells.
;
_journal_issue 48
_journal_name_full 'Physical chemistry chemical physics : PCCP'
_journal_page_first 26684
_journal_page_last 26690
_journal_paper_doi 10.1039/c4cp02645d
_journal_volume 16
_journal_year 2014
_chemical_formula_moiety 'C33 H36 N2 O3'
_chemical_formula_sum 'C33 H36 N2 O3'
_chemical_formula_weight 508.64
_chemical_name_systematic
;
 ?
;
_space_group_IT_number 14
_symmetry_cell_setting monoclinic
_symmetry_Int_Tables_number 14
_symmetry_space_group_name_Hall '-P 2ybc'
_symmetry_space_group_name_H-M 'P 1 21/c 1'
_atom_sites_solution_hydrogens geom
_atom_sites_solution_primary direct
_audit_conform_dict_location ftp://ftp.iucr.org/pub/cif_core.dic
_audit_conform_dict_name cif_core.dic
_audit_conform_dict_version 2.4.3
_audit_creation_date 2013-11-30T23:01:58-00:00
_audit_creation_method 'WinGX routine CIF_UPDATE'
_cell_angle_alpha 90
_cell_angle_beta 99.9610(10)
_cell_angle_gamma 90
_cell_formula_units_Z 4
_cell_length_a 6.1664(3)
_cell_length_b 23.5787(9)
_cell_length_c 20.6871(7)
_cell_measurement_reflns_used 11656
_cell_measurement_temperature 223
_cell_measurement_theta_max 27.47
_cell_measurement_theta_min 3.12
_cell_measurement_wavelength 0.71073
_cell_volume 2962.5(2)
_computing_cell_refinement 'Rapid Auto (Rigaku, 2006)'
_computing_data_collection 'Rapid Auto (Rigaku, 2006)'
_computing_data_reduction 'Rapid Auto (Rigaku, 2006)'
_computing_molecular_graphics 'Ortep-3 for Windows (Farrugia, 1997)'
_computing_publication_material 'WinGX (Farrugia, 1999)'
_computing_structure_refinement 'SHELXL-2013 (Sheldrick, 2013)'
_computing_structure_solution 'SIR2004 (Giacovazzo et al, 2004)'
_diffrn_ambient_temperature 223
_diffrn_detector_area_resol_mean 10
_diffrn_measured_fraction_theta_full 0.998
_diffrn_measured_fraction_theta_max 0.996
_diffrn_measurement_device_type 'Rigaku R-Axis Rapid'
_diffrn_measurement_method '\f and \w'
_diffrn_radiation_monochromator graphite
_diffrn_radiation_probe x-ray
_diffrn_radiation_type MoK\a
_diffrn_radiation_wavelength 0.71073
_diffrn_reflns_av_R_equivalents 0.0502
_diffrn_reflns_limit_h_max 7
_diffrn_reflns_limit_h_min -7
_diffrn_reflns_limit_k_max 30
_diffrn_reflns_limit_k_min -30
_diffrn_reflns_limit_l_max 26
_diffrn_reflns_limit_l_min -26
_diffrn_reflns_number 28339
_diffrn_reflns_theta_full 25.242
_diffrn_reflns_theta_max 27.476
_diffrn_reflns_theta_min 3.121
_diffrn_source 'fine-focus sealed x-ray tube'
_diffrn_standards_number 0
_exptl_absorpt_coefficient_mu 0.073
_exptl_absorpt_correction_type none
_exptl_crystal_colour brown
_exptl_crystal_density_diffrn 1.14
_exptl_crystal_density_method 'not measured'
_exptl_crystal_description prism
_exptl_crystal_F_000 1088
_exptl_crystal_size_max 0.38
_exptl_crystal_size_mid 0.2
_exptl_crystal_size_min 0.05
_refine_diff_density_max 0.452
_refine_diff_density_min -0.341
_refine_diff_density_rms 0.095
_refine_ls_extinction_coef 0.048(6)
_refine_ls_extinction_expression Fc^*^=kFc[1+0.001xFc^2^\l^3^/sin(2\q)]^-1/4^
_refine_ls_extinction_method SHELXL
_refine_ls_goodness_of_fit_ref 1.136
_refine_ls_hydrogen_treatment constr
_refine_ls_matrix_type full
_refine_ls_number_constraints 0
_refine_ls_number_parameters 345
_refine_ls_number_reflns 6741
_refine_ls_number_restraints 0
_refine_ls_restrained_S_all 1.136
_refine_ls_R_factor_all 0.1492
_refine_ls_R_factor_gt 0.0823
_refine_ls_shift/su_max 0
_refine_ls_shift/su_mean 0
_refine_ls_structure_factor_coef Fsqd
_refine_ls_weighting_details 'w=1/[\s^2^(Fo^2^)+(0.1779P)^2^] where P=(Fo^2^+2Fc^2^)/3'
_refine_ls_weighting_scheme calc
_refine_ls_wR_factor_gt 0.2219
_refine_ls_wR_factor_ref 0.3128
_reflns_number_gt 3367
_reflns_number_total 6741
_reflns_threshold_expression 'I > 2\s(I)'
_cod_data_source_file c4cp02645d2.cif
_cod_data_source_block shelx
_cod_depositor_comments 'Adding full bibliography for 7216763.cif.'
_cod_original_sg_symbol_H-M 'P 21/c'
_cod_database_code 7216763

loop_
_symmetry_equiv_pos_as_xyz
'x, y, z'
'-x, y+1/2, -z+1/2'
'-x, -y, -z'
'x, -y-1/2, z-1/2'

loop_
_atom_site_label
_atom_site_type_symbol
_atom_site_fract_x
_atom_site_fract_y
_atom_site_fract_z
_atom_site_U_iso_or_equiv
_atom_site_adp_type
_atom_site_occupancy
_atom_site_calc_flag
C1 C 0.0455(5) 0.18623(12) 0.64607(12) 0.0440(7) Uani 1 d
C2 C 0.1641(5) 0.18120(12) 0.70896(12) 0.0442(7) Uani 1 d
C3 C 0.3011(5) 0.13224(13) 0.72900(13) 0.0486(7) Uani 1 d
H3 H 0.3039 0.1029 0.6984 0.058 Uiso 1 calc
C4 C 0.4250(5) 0.12639(13) 0.78906(13) 0.0498(7) Uani 1 d
C5 C 0.4122(6) 0.17103(14) 0.83826(14) 0.0570(8) Uani 1 d
C6 C 0.2701(5) 0.22105(13) 0.81973(13) 0.0489(7) Uani 1 d
C7 C 0.1588(5) 0.22424(12) 0.75799(13) 0.0464(7) Uani 1 d
H7 H 0.0721 0.2566 0.7461 0.056 Uiso 1 calc
C8 C 0.0694(5) 0.14797(12) 0.59137(12) 0.0442(7) Uani 1 d
C9 C -0.1164(5) 0.13146(14) 0.54646(14) 0.0539(8) Uani 1 d
H9 H -0.2554 0.1445 0.5526 0.065 Uiso 1 calc
C10 C -0.1038(5) 0.09674(14) 0.49343(14) 0.0557(8) Uani 1 d
H10 H -0.2339 0.0858 0.4655 0.067 Uiso 1 calc
C11 C 0.0991(5) 0.07759(12) 0.48051(13) 0.0481(7) Uani 1 d
C12 C 0.2877(5) 0.09606(12) 0.52387(13) 0.0483(7) Uani 1 d
H12 H 0.4276 0.085 0.5162 0.058 Uiso 1 calc
C13 C 0.2720(5) 0.13003(12) 0.57746(13) 0.0462(7) Uani 1 d
H13 H 0.4017 0.1413 0.6053 0.055 Uiso 1 calc
C14 C -0.1185(5) 0.23244(12) 0.62766(13) 0.0462(7) Uani 1 d
C15 C -0.2895(5) 0.24364(13) 0.66214(14) 0.0499(7) Uani 1 d
H15 H -0.3025 0.2221 0.6995 0.06 Uiso 1 calc
C16 C -0.4406(5) 0.28649(13) 0.64153(15) 0.0530(8) Uani 1 d
H16 H -0.5546 0.2936 0.6653 0.064 Uiso 1 calc
C17 C -0.4262(5) 0.31911(13) 0.58628(14) 0.0508(7) Uani 1 d
C18 C -0.2551(5) 0.30712(14) 0.55188(14) 0.0544(8) Uani 1 d
H18 H -0.2422 0.3283 0.5142 0.065 Uiso 1 calc
C19 C -0.1057(5) 0.26483(13) 0.57237(13) 0.0534(8) Uani 1 d
H19 H 0.0078 0.2577 0.5484 0.064 Uiso 1 calc
C20 C 0.5711(5) 0.07442(14) 0.80863(15) 0.0597(9) Uani 1 d
C21 C 0.8101(7) 0.0930(2) 0.8307(3) 0.0998(15) Uani 1 d
H21A H 0.9013 0.0599 0.8431 0.15 Uiso 1 calc
H21B H 0.8192 0.1183 0.868 0.15 Uiso 1 calc
H21C H 0.8615 0.1125 0.7949 0.15 Uiso 1 calc
C22 C 0.5665(10) 0.0341(2) 0.7506(2) 0.114(2) Uani 1 d
H22A H 0.6591 0.0016 0.7643 0.171 Uiso 1 calc
H22B H 0.621 0.0537 0.7153 0.171 Uiso 1 calc
H22C H 0.4166 0.0216 0.7352 0.171 Uiso 1 calc
C23 C 0.4917(8) 0.04210(19) 0.8634(2) 0.0937(14) Uani 1 d
H23A H 0.5853 0.0093 0.8752 0.14 Uiso 1 calc
H23B H 0.3413 0.0297 0.8488 0.14 Uiso 1 calc
H23C H 0.4979 0.0666 0.9014 0.14 Uiso 1 calc
C24 C 0.2554(5) 0.26722(13) 0.87063(14) 0.0547(8) Uani 1 d
C25 C 0.4804(7) 0.2946(2) 0.8931(2) 0.0876(12) Uani 1 d
H25A H 0.5865 0.2657 0.9104 0.131 Uiso 1 calc
H25B H 0.4698 0.3224 0.927 0.131 Uiso 1 calc
H25C H 0.5279 0.3132 0.8561 0.131 Uiso 1 calc
C26 C 0.1702(8) 0.24190(18) 0.93007(17) 0.0803(12) Uani 1 d
H26A H 0.2697 0.2123 0.9496 0.12 Uiso 1 calc
H26B H 0.0247 0.226 0.9159 0.12 Uiso 1 calc
H26C H 0.1626 0.2714 0.9622 0.12 Uiso 1 calc
C27 C 0.0918(7) 0.31331(15) 0.84354(17) 0.0728(10) Uani 1 d
H27A H 0.0862 0.3418 0.8771 0.109 Uiso 1 calc
H27B H -0.0531 0.2967 0.8305 0.109 Uiso 1 calc
H27C H 0.1379 0.3309 0.8057 0.109 Uiso 1 calc
C28 C 0.3190(7) 0.03029(18) 0.40883(19) 0.0784(11) Uani 1 d
H28A H 0.295 0.0057 0.3706 0.118 Uiso 1 calc
H28B H 0.4123 0.0111 0.4448 0.118 Uiso 1 calc
H28C H 0.3901 0.065 0.3984 0.118 Uiso 1 calc
C29 C -0.0834(6) 0.02929(18) 0.38071(18) 0.0781(11) Uani 1 d
H29A H -0.043 0.005 0.3469 0.117 Uiso 1 calc
H29B H -0.1508 0.0637 0.3608 0.117 Uiso 1 calc
H29C H -0.1872 0.0096 0.403 0.117 Uiso 1 calc
C30 C -0.5760(5) 0.36426(13) 0.56003(15) 0.0546(8) Uani 1 d
H30 H -0.5581 0.3769 0.5182 0.066 Uiso 1 calc
C31 C -0.7347(5) 0.39119(13) 0.58446(14) 0.0534(8) Uani 1 d
C32 C -0.8599(5) 0.43727(14) 0.54594(16) 0.0563(8) Uani 1 d
C33 C -0.7901(7) 0.38118(16) 0.6467(2) 0.0738(11) Uani 1 d
N1 N 0.1116(4) 0.04365(12) 0.42752(13) 0.0602(7) Uani 1 d
N2 N -0.8359(9) 0.37456(19) 0.6975(2) 0.1263(18) Uani 1 d
O1 O 0.5163(6) 0.16600(13) 0.89466(12) 0.1025(11) Uani 1 d
O2 O -1.0161(4) 0.45925(11) 0.57156(12) 0.0731(7) Uani 1 d
H2 H -1.0721 0.4859 0.5483 0.11 Uiso 1 calc
O3 O -0.8112(5) 0.45228(11) 0.49294(12) 0.0795(8) Uani 1 d

loop_
_atom_site_aniso_label
_atom_site_aniso_U_11
_atom_site_aniso_U_22
_atom_site_aniso_U_33
_atom_site_aniso_U_23
_atom_site_aniso_U_13
_atom_site_aniso_U_12
C1 0.0414(15) 0.0515(16) 0.0388(14) -0.0015(11) 0.0062(11) 0.0041(12)
C2 0.0448(16) 0.0487(15) 0.0395(14) -0.0044(12) 0.0081(11) 0.0035(12)
C3 0.0498(17) 0.0534(16) 0.0415(15) 0.0009(12) 0.0051(12) 0.0092(13)
C4 0.0476(17) 0.0611(18) 0.0410(15) -0.0007(13) 0.0085(12) 0.0070(13)
C5 0.061(2) 0.0659(19) 0.0405(15) -0.0025(14) 0.0001(13) 0.0098(15)
C6 0.0468(16) 0.0584(17) 0.0411(15) -0.0011(13) 0.0063(12) 0.0044(13)
C7 0.0466(16) 0.0488(15) 0.0441(15) -0.0042(12) 0.0082(12) 0.0039(12)
C8 0.0431(16) 0.0514(16) 0.0373(14) -0.0056(11) 0.0046(11) 0.0042(12)
C9 0.0426(17) 0.0686(19) 0.0503(17) -0.0095(14) 0.0075(13) 0.0041(14)
C10 0.0445(17) 0.071(2) 0.0500(17) -0.0171(15) 0.0021(13) -0.0057(14)
C11 0.0532(18) 0.0500(16) 0.0418(15) -0.0062(12) 0.0097(12) -0.0018(13)
C12 0.0450(16) 0.0560(17) 0.0448(15) -0.0052(13) 0.0100(12) 0.0050(13)
C13 0.0406(15) 0.0559(16) 0.0410(14) -0.0043(12) 0.0039(12) 0.0030(12)
C14 0.0461(16) 0.0518(16) 0.0390(14) 0.0015(12) 0.0025(12) 0.0048(13)
C15 0.0457(17) 0.0577(17) 0.0461(15) 0.0053(13) 0.0071(12) 0.0078(13)
C16 0.0450(16) 0.0591(18) 0.0565(18) 0.0022(14) 0.0132(13) 0.0096(14)
C17 0.0492(17) 0.0549(17) 0.0450(15) 0.0048(13) -0.0006(13) 0.0063(14)
C18 0.0565(19) 0.0634(19) 0.0427(15) 0.0065(13) 0.0076(13) 0.0117(15)
C19 0.0552(18) 0.0658(19) 0.0397(15) 0.0055(13) 0.0101(13) 0.0136(15)
C20 0.057(2) 0.068(2) 0.0510(17) 0.0044(15) 0.0016(14) 0.0215(16)
C21 0.060(2) 0.110(4) 0.125(4) 0.018(3) 0.005(2) 0.028(2)
C22 0.154(5) 0.093(3) 0.082(3) -0.013(2) -0.018(3) 0.071(3)
C23 0.096(3) 0.091(3) 0.096(3) 0.037(2) 0.023(2) 0.030(2)
C24 0.063(2) 0.0615(19) 0.0408(15) -0.0057(13) 0.0113(14) 0.0014(15)
C25 0.075(3) 0.100(3) 0.086(3) -0.034(2) 0.008(2) -0.010(2)
C26 0.110(3) 0.085(3) 0.0510(19) -0.0030(18) 0.029(2) 0.010(2)
C27 0.093(3) 0.069(2) 0.0551(19) -0.0068(16) 0.0110(18) 0.022(2)
C28 0.073(2) 0.092(3) 0.072(2) -0.028(2) 0.0185(19) 0.009(2)
C29 0.073(2) 0.092(3) 0.068(2) -0.030(2) 0.0091(18) -0.016(2)
C30 0.0526(18) 0.0568(17) 0.0519(17) 0.0012(14) 0.0021(14) 0.0076(14)
C31 0.0538(18) 0.0529(17) 0.0514(17) 0.0027(13) 0.0028(14) 0.0086(14)
C32 0.0554(19) 0.0576(18) 0.0542(18) 0.0006(14) 0.0053(15) 0.0125(15)
C33 0.085(3) 0.069(2) 0.070(2) 0.0149(18) 0.023(2) 0.027(2)
N1 0.0578(17) 0.0701(17) 0.0543(15) -0.0222(13) 0.0141(12) -0.0041(13)
N2 0.177(5) 0.116(3) 0.100(3) 0.041(2) 0.067(3) 0.073(3)
O1 0.131(3) 0.107(2) 0.0519(14) -0.0193(14) -0.0329(15) 0.0546(19)
O2 0.0715(16) 0.0695(16) 0.0798(16) 0.0104(12) 0.0177(13) 0.0272(13)
O3 0.092(2) 0.0837(18) 0.0631(15) 0.0131(13) 0.0153(13) 0.0361(15)

loop_
_atom_type_symbol
_atom_type_description
_atom_type_scat_dispersion_real
_atom_type_scat_dispersion_imag
_atom_type_scat_source
C C 0.0033 0.0016 'International Tables Vol C Tables 4.2.6.8 and 6.1.1.4'
H H 0 0 'International Tables Vol C Tables 4.2.6.8 and 6.1.1.4'
N N 0.0061 0.0033 'International Tables Vol C Tables 4.2.6.8 and 6.1.1.4'
O O 0.0106 0.006 'International Tables Vol C Tables 4.2.6.8 and 6.1.1.4'

loop_
_geom_angle_atom_site_label_1
_geom_angle_atom_site_label_2
_geom_angle_atom_site_label_3
_geom_angle
C2 C1 C8 124.3(2)
C2 C1 C14 121.9(2)
C8 C1 C14 113.9(2)
C1 C2 C7 122.0(2)
C1 C2 C3 121.7(2)
C7 C2 C3 116.3(2)
C4 C3 C2 123.7(3)
C4 C3 H3 118.1
C2 C3 H3 118.1
C3 C4 C5 118.2(3)
C3 C4 C20 122.6(3)
C5 C4 C20 119.1(2)
O1 C5 C4 120.1(3)
O1 C5 C6 120.6(3)
C4 C5 C6 119.3(2)
C7 C6 C5 118.2(3)
C7 C6 C24 122.3(3)
C5 C6 C24 119.5(2)
C6 C7 C2 124.1(3)
C6 C7 H7 118
C2 C7 H7 118
C13 C8 C9 116.0(2)
C13 C8 C1 123.8(2)
C9 C8 C1 120.0(3)
C10 C9 C8 122.6(3)
C10 C9 H9 118.7
C8 C9 H9 118.7
C9 C10 C11 121.2(3)
C9 C10 H10 119.4
C11 C10 H10 119.4
N1 C11 C10 121.1(3)
N1 C11 C12 122.4(3)
C10 C11 C12 116.5(2)
C13 C12 C11 121.6(3)
C13 C12 H12 119.2
C11 C12 H12 119.2
C12 C13 C8 122.0(3)
C12 C13 H13 119
C8 C13 H13 119
C19 C14 C15 118.2(3)
C19 C14 C1 118.7(3)
C15 C14 C1 123.1(2)
C16 C15 C14 120.4(3)
C16 C15 H15 119.8
C14 C15 H15 119.8
C15 C16 C17 121.2(3)
C15 C16 H16 119.4
C17 C16 H16 119.4
C16 C17 C18 117.8(3)
C16 C17 C30 125.8(3)
C18 C17 C30 116.4(3)
C19 C18 C17 120.9(3)
C19 C18 H18 119.5
C17 C18 H18 119.5
C18 C19 C14 121.5(3)
C18 C19 H19 119.2
C14 C19 H19 119.2
C23 C20 C22 108.1(4)
C23 C20 C21 109.9(3)
C22 C20 C21 107.3(4)
C23 C20 C4 110.4(3)
C22 C20 C4 111.0(3)
C21 C20 C4 110.0(3)
C20 C21 H21A 109.5
C20 C21 H21B 109.5
H21A C21 H21B 109.5
C20 C21 H21C 109.5
H21A C21 H21C 109.5
H21B C21 H21C 109.5
C20 C22 H22A 109.5
C20 C22 H22B 109.5
H22A C22 H22B 109.5
C20 C22 H22C 109.5
H22A C22 H22C 109.5
H22B C22 H22C 109.5
C20 C23 H23A 109.5
C20 C23 H23B 109.5
H23A C23 H23B 109.5
C20 C23 H23C 109.5
H23A C23 H23C 109.5
H23B C23 H23C 109.5
C27 C24 C6 111.7(2)
C27 C24 C25 108.6(3)
C6 C24 C25 110.6(3)
C27 C24 C26 106.0(3)
C6 C24 C26 110.1(3)
C25 C24 C26 109.8(3)
C24 C25 H25A 109.5
C24 C25 H25B 109.5
H25A C25 H25B 109.5
C24 C25 H25C 109.5
H25A C25 H25C 109.5
H25B C25 H25C 109.5
C24 C26 H26A 109.5
C24 C26 H26B 109.5
H26A C26 H26B 109.5
C24 C26 H26C 109.5
H26A C26 H26C 109.5
H26B C26 H26C 109.5
C24 C27 H27A 109.5
C24 C27 H27B 109.5
H27A C27 H27B 109.5
C24 C27 H27C 109.5
H27A C27 H27C 109.5
H27B C27 H27C 109.5
N1 C28 H28A 109.5
N1 C28 H28B 109.5
H28A C28 H28B 109.5
N1 C28 H28C 109.5
H28A C28 H28C 109.5
H28B C28 H28C 109.5
N1 C29 H29A 109.5
N1 C29 H29B 109.5
H29A C29 H29B 109.5
N1 C29 H29C 109.5
H29A C29 H29C 109.5
H29B C29 H29C 109.5
C31 C30 C17 131.8(3)
C31 C30 H30 114.1
C17 C30 H30 114.1
C30 C31 C33 125.1(3)
C30 C31 C32 119.5(3)
C33 C31 C32 115.3(3)
O3 C32 O2 124.3(3)
O3 C32 C31 120.1(3)
O2 C32 C31 115.6(3)
N2 C33 C31 178.2(4)
C11 N1 C28 121.3(3)
C11 N1 C29 121.1(3)
C28 N1 C29 116.4(3)
C32 O2 H2 109.5

loop_
_geom_bond_atom_site_label_1
_geom_bond_atom_site_label_2
_geom_bond_distance
C1 C2 1.383(3)
C1 C8 1.474(4)
C1 C14 1.491(4)
C2 C7 1.439(4)
C2 C3 1.448(4)
C3 C4 1.348(4)
C3 H3 0.94
C4 C5 1.476(4)
C4 C20 1.533(4)
C5 O1 1.236(3)
C5 C6 1.480(4)
C6 C7 1.343(4)
C6 C24 1.528(4)
C7 H7 0.94
C8 C13 1.395(4)
C8 C9 1.400(4)
C9 C10 1.382(4)
C9 H9 0.94
C10 C11 1.399(4)
C10 H10 0.94
C11 N1 1.370(4)
C11 C12 1.409(4)
C12 C13 1.385(4)
C12 H12 0.94
C13 H13 0.94
C14 C19 1.389(4)
C14 C15 1.397(4)
C15 C16 1.391(4)
C15 H15 0.94
C16 C17 1.393(4)
C16 H16 0.94
C17 C18 1.400(4)
C17 C30 1.452(4)
C18 C19 1.374(4)
C18 H18 0.94
C19 H19 0.94
C20 C23 1.515(5)
C20 C22 1.528(5)
C20 C21 1.529(6)
C21 H21A 0.97
C21 H21B 0.97
C21 H21C 0.97
C22 H22A 0.97
C22 H22B 0.97
C22 H22C 0.97
C23 H23A 0.97
C23 H23B 0.97
C23 H23C 0.97
C24 C27 1.522(5)
C24 C25 1.529(5)
C24 C26 1.538(5)
C25 H25A 0.97
C25 H25B 0.97
C25 H25C 0.97
C26 H26A 0.97
C26 H26B 0.97
C26 H26C 0.97
C27 H27A 0.97
C27 H27B 0.97
C27 H27C 0.97
C28 N1 1.434(5)
C28 H28A 0.97
C28 H28B 0.97
C28 H28C 0.97
C29 N1 1.448(4)
C29 H29A 0.97
C29 H29B 0.97
C29 H29C 0.97
C30 C31 1.337(4)
C30 H30 0.94
C31 C33 1.409(5)
C31 C32 1.483(4)
C32 O3 1.238(4)
C32 O2 1.286(4)
C33 N2 1.144(5)
O2 H2 0.83

loop_
_geom_torsion_atom_site_label_1
_geom_torsion_atom_site_label_2
_geom_torsion_atom_site_label_3
_geom_torsion_atom_site_label_4
_geom_torsion
C8 C1 C2 C7 170.6(3)
C14 C1 C2 C7 -8.5(4)
C8 C1 C2 C3 -9.2(5)
C14 C1 C2 C3 171.7(3)
C1 C2 C3 C4 177.8(3)
C7 C2 C3 C4 -2.1(4)
C2 C3 C4 C5 3.1(5)
C2 C3 C4 C20 -179.1(3)
C3 C4 C5 O1 177.0(3)
C20 C4 C5 O1 -0.9(5)
C3 C4 C5 C6 -1.6(5)
C20 C4 C5 C6 -179.5(3)
O1 C5 C6 C7 -179.4(3)
C4 C5 C6 C7 -0.7(5)
O1 C5 C6 C24 1.0(5)
C4 C5 C6 C24 179.7(3)
C5 C6 C7 C2 1.8(5)
C24 C6 C7 C2 -178.6(3)
C1 C2 C7 C6 179.6(3)
C3 C2 C7 C6 -0.6(4)
C2 C1 C8 C13 -44.4(4)
C14 C1 C8 C13 134.9(3)
C2 C1 C8 C9 141.2(3)
C14 C1 C8 C9 -39.6(4)
C13 C8 C9 C10 3.6(5)
C1 C8 C9 C10 178.5(3)
C8 C9 C10 C11 -2.2(5)
C9 C10 C11 N1 -179.3(3)
C9 C10 C11 C12 -0.6(5)
N1 C11 C12 C13 -179.5(3)
C10 C11 C12 C13 1.8(4)
C11 C12 C13 C8 -0.2(5)
C9 C8 C13 C12 -2.4(4)
C1 C8 C13 C12 -177.1(3)
C2 C1 C14 C19 129.4(3)
C8 C1 C14 C19 -49.9(4)
C2 C1 C14 C15 -52.8(4)
C8 C1 C14 C15 127.9(3)
C19 C14 C15 C16 -0.6(4)
C1 C14 C15 C16 -178.4(3)
C14 C15 C16 C17 0.1(5)
C15 C16 C17 C18 0.4(5)
C15 C16 C17 C30 179.2(3)
C16 C17 C18 C19 -0.5(5)
C30 C17 C18 C19 -179.4(3)
C17 C18 C19 C14 0.1(5)
C15 C14 C19 C18 0.5(5)
C1 C14 C19 C18 178.4(3)
C3 C4 C20 C23 -116.2(4)
C5 C4 C20 C23 61.6(4)
C3 C4 C20 C22 3.7(5)
C5 C4 C20 C22 -178.5(4)
C3 C4 C20 C21 122.4(4)
C5 C4 C20 C21 -59.8(4)
C7 C6 C24 C27 3.6(4)
C5 C6 C24 C27 -176.8(3)
C7 C6 C24 C25 -117.4(4)
C5 C6 C24 C25 62.2(4)
C7 C6 C24 C26 121.0(3)
C5 C6 C24 C26 -59.4(4)
C16 C17 C30 C31 11.3(6)
C18 C17 C30 C31 -169.8(3)
C17 C30 C31 C33 1.7(6)
C17 C30 C31 C32 178.8(3)
C30 C31 C32 O3 -3.1(5)
C33 C31 C32 O3 174.2(3)
C30 C31 C32 O2 177.0(3)
C33 C31 C32 O2 -5.6(5)
C10 C11 N1 C28 171.3(3)
C12 C11 N1 C28 -7.3(5)
C10 C11 N1 C29 3.9(5)
C12 C11 N1 C29 -174.7(3)
